data_4326997
loop_
_publ_author_name
'Luke J. Batchelor'
'Marco Sangalli'
'R\'egis Guillot'
'Nathalie Guih\'ery'
'Remi Maurice'
'Floriana Tuna'
'Talal Mallah'

_publ_contact_author_address
;Institut de Chimie Mol\'eculaire et des Mat\'eriaux d?Orsay,
UMR8182,
CNRS, 
Universit\'e Paris-Sud 11, 
91405 Orsay,
France.
;
_publ_contact_author_email talal.mallah@u-psud.fr
_publ_contact_author_fax '(+33) 1 69 15 47 54'
_publ_contact_author_name 'Luke Batchelor'
_publ_contact_author_phone '(+33) 1 69 15 47 49'
_publ_section_title
;
 Pentanuclear Cyanide-Bridged Complexes Based on Highly Anisotropic CoII
 Seven-Coordinate Building Blocks: Synthesis, Structure, and Magnetic
 Behavior
;
_journal_name_full 'Inorganic Chemistry'
_journal_page_first 12045
_journal_page_last 12052
_journal_paper_doi 10.1021/ic201534e
_journal_volume 50
_journal_year 2011
_chemical_formula_moiety 'C81 H57 Co3 Cr2 N27 O8, 8(C O), 20(O)'
_chemical_formula_sum 'C89 H57 Co3 Cr2 N27 O36'
_chemical_formula_weight 2361.41
_space_group_IT_number 15
_symmetry_cell_setting monoclinic
_symmetry_Int_Tables_number 15
_symmetry_space_group_name_Hall '-C 2yc'
_symmetry_space_group_name_H-M 'C 1 2/c 1'
_atom_sites_solution_hydrogens geom
_atom_sites_solution_primary direct
_atom_sites_solution_secondary difmap
_audit_creation_method SHELXL-97
_cell_angle_alpha 90.00
_cell_angle_beta 101.268(3)
_cell_angle_gamma 90.00
_cell_formula_units_Z 4
_cell_length_a 36.133(5)
_cell_length_b 32.248(5)
_cell_length_c 10.7698(12)
_cell_measurement_reflns_used 2111
_cell_measurement_temperature 100(1)
_cell_measurement_theta_max 19.39
_cell_measurement_theta_min 2.30
_cell_volume 12307(3)
_computing_cell_refinement 'Bruker SMART'
_computing_data_collection 'Bruker SMART'
_computing_data_reduction 'Bruker SAINT'
_computing_structure_refinement 'SHELXL-97 (Sheldrick, 1997)'
_computing_structure_solution 'SHELXS-97 (Sheldrick, 1997)'
_diffrn_ambient_temperature 100(1)
_diffrn_measured_fraction_theta_full 0.991
_diffrn_measured_fraction_theta_max 0.991
_diffrn_measurement_device_type 'CCD area detector'
_diffrn_measurement_method 'phi and omega scans'
_diffrn_radiation_monochromator graphite
_diffrn_radiation_probe x-ray
_diffrn_radiation_type MoK\a
_diffrn_radiation_wavelength 0.71073
_diffrn_reflns_av_R_equivalents 0.2243
_diffrn_reflns_av_sigmaI/netI 0.1501
_diffrn_reflns_limit_h_max 40
_diffrn_reflns_limit_h_min -40
_diffrn_reflns_limit_k_max 35
_diffrn_reflns_limit_k_min -35
_diffrn_reflns_limit_l_max 11
_diffrn_reflns_limit_l_min -10
_diffrn_reflns_number 66150
_diffrn_reflns_theta_full 23.25
_diffrn_reflns_theta_max 23.25
_diffrn_reflns_theta_min 1.26
_diffrn_source 'fine-focus sealed tube'
_diffrn_source_type 'kappa X8 APEX II Bruker ICMMO'
_exptl_absorpt_coefficient_mu 0.648
_exptl_absorpt_correction_T_max 0.9940
_exptl_absorpt_correction_T_min 0.8256
_exptl_absorpt_correction_type psi-scan
_exptl_absorpt_process_details SADABS
_exptl_crystal_colour yellow
_exptl_crystal_density_diffrn 1.274
_exptl_crystal_description plate
_exptl_crystal_F_000 4788
_exptl_crystal_size_max 0.33
_exptl_crystal_size_mid 0.08
_exptl_crystal_size_min 0.01
_refine_diff_density_max 1.164
_refine_diff_density_min -0.931
_refine_diff_density_rms 0.168
_refine_ls_extinction_method none
_refine_ls_goodness_of_fit_ref 1.218
_refine_ls_hydrogen_treatment constr
_refine_ls_matrix_type full
_refine_ls_number_parameters 712
_refine_ls_number_reflns 8720
_refine_ls_number_restraints 3
_refine_ls_restrained_S_all 1.219
_refine_ls_R_factor_all 0.1921
_refine_ls_R_factor_gt 0.0893
_refine_ls_shift/su_max 0.017
_refine_ls_shift/su_mean 0.006
_refine_ls_structure_factor_coef Fsqd
_refine_ls_weighting_details 'calc w=1/[\s^2^(Fo^2^)+(0.1387P)^2^+40.0147P] where P=(Fo^2^+2Fc^2^)/3'
_refine_ls_weighting_scheme calc
_refine_ls_wR_factor_gt 0.2378
_refine_ls_wR_factor_ref 0.3088
_reflns_number_gt 4497
_reflns_number_total 8720
_reflns_threshold_expression >2sigma(I)
_cod_data_source_file ic201534e_si_002_2.cif
_cod_data_source_block 1222GuillotICMMO
_cod_original_sg_symbol_H-M 'C 2/c'
_cod_database_code 4326997

loop_
_symmetry_equiv_pos_as_xyz
'x, y, z'
'-x, y, -z+1/2'
'x+1/2, y+1/2, z'
'-x+1/2, y+1/2, -z+1/2'
'-x, -y, -z'
'x, -y, z-1/2'
'-x+1/2, -y+1/2, -z'
'x+1/2, -y+1/2, z-1/2'

loop_
_atom_site_label
_atom_site_type_symbol
_atom_site_fract_x
_atom_site_fract_y
_atom_site_fract_z
_atom_site_U_iso_or_equiv
_atom_site_adp_type
_atom_site_occupancy
_atom_site_symmetry_multiplicity
_atom_site_calc_flag
_atom_site_refinement_flags
O11 O 0.3394(3) 0.1520(3) 0.3000(9) 0.078(3) Uani 1 1 d D
C44 C 0.0681(3) 0.0416(3) 0.7626(10) 0.051(3) Uani 1 1 d .
O5 O 0.0430(3) 0.3213(4) 0.3152(10) 0.114(4) Uani 1 1 d D
C42 C 0.0699(5) 0.3167(8) 0.4385(12) 0.168(11) Uani 1 1 d D
O6 O 0.2914(7) 0.0806(8) 0.9142(15) 0.308(16) Uani 1 1 d D
O9 O 0.2894(7) 0.0487(7) 0.276(2) 0.281(11) Uani 1 1 d .
O10 O 0.3028(5) 0.0620(6) 0.469(2) 0.236(9) Uani 1 1 d .
C43 C 0.2798(16) 0.0499(11) 0.799(3) 0.51(5) Uani 1 1 d D
O13 O 0.350(3) 0.0259(14) 0.108(4) 0.98(9) Uani 1 1 d .
O14 O 0.391(2) 0.0794(13) 0.429(5) 0.94(9) Uani 1 1 d .
O15 O 0.0920(14) 0.4511(9) 0.135(6) 0.64(4) Uani 1 1 d .
O16 O 0.0406(14) 0.3976(7) 0.291(5) 0.63(5) Uani 1 1 d .
O17 O -0.002(2) 0.4487(9) 0.067(4) 0.80(7) Uani 1 1 d .
O18 O -0.005(2) 0.4667(10) -0.150(3) 0.82(7) Uani 1 1 d .
C45 C 0.3557(8) 0.1311(7) 0.209(3) 1.53(14) Uani 1 1 d D
Co1 Co 0.22483(3) 0.16065(4) 0.32172(11) 0.0249(4) Uani 1 1 d .
Co2 Co 0.0000 0.19728(5) 0.2500 0.0237(5) Uani 1 2 d S
Cr Cr 0.11754(4) 0.16949(4) 0.58651(12) 0.0233(4) Uani 1 1 d .
C14 C 0.2908(3) 0.1888(3) 0.5167(8) 0.024(2) Uani 1 1 d .
C1 C 0.1911(3) 0.0332(3) 0.3809(9) 0.034(2) Uani 1 1 d .
C12 C 0.3460(3) 0.2218(3) 0.6587(8) 0.034(3) Uani 1 1 d .
H12 H 0.3425 0.2456 0.6092 0.041 Uiso 1 1 calc R
C7 C 0.1955(3) 0.0764(3) 0.3370(9) 0.034(2) Uani 1 1 d .
C6 C 0.2117(3) 0.0229(3) 0.5008(9) 0.045(3) Uani 1 1 d .
H6 H 0.2256 0.0429 0.5518 0.054 Uiso 1 1 calc R
C13 C 0.3222(3) 0.1890(3) 0.6267(8) 0.029(2) Uani 1 1 d .
C3 C 0.1709(3) -0.0378(3) 0.3456(10) 0.043(3) Uani 1 1 d .
H3 H 0.1574 -0.0579 0.2931 0.052 Uiso 1 1 calc R
C11 C 0.3755(3) 0.2204(3) 0.7643(8) 0.037(3) Uani 1 1 d .
H11 H 0.3922 0.2426 0.7826 0.044 Uiso 1 1 calc R
C8 C 0.3263(3) 0.1550(4) 0.7065(10) 0.061(4) Uani 1 1 d .
H8 H 0.3098 0.1327 0.6882 0.073 Uiso 1 1 calc R
C10 C 0.3796(3) 0.1861(4) 0.8401(9) 0.046(3) Uani 1 1 d .
H10 H 0.3993 0.1848 0.9099 0.055 Uiso 1 1 calc R
C4 C 0.1905(3) -0.0485(4) 0.4643(11) 0.052(3) Uani 1 1 d .
H4 H 0.1903 -0.0758 0.4919 0.063 Uiso 1 1 calc R
C2 C 0.1713(3) 0.0030(3) 0.3051(9) 0.035(3) Uani 1 1 d .
H2 H 0.1580 0.0102 0.2251 0.042 Uiso 1 1 calc R
C5 C 0.2108(4) -0.0186(3) 0.5432(10) 0.055(3) Uani 1 1 d .
H5 H 0.2237 -0.0259 0.6236 0.066 Uiso 1 1 calc R
C9 C 0.3551(4) 0.1537(4) 0.8148(12) 0.083(5) Uani 1 1 d .
H9 H 0.3574 0.1310 0.8688 0.100 Uiso 1 1 calc R
O1 O 0.26963(17) 0.1590(2) 0.4930(5) 0.0293(15) Uani 1 1 d .
O2 O 0.22347(19) 0.0974(2) 0.3837(6) 0.0341(16) Uani 1 1 d .
N1 N 0.1682(2) 0.0904(2) 0.2402(7) 0.031(2) Uani 1 1 d .
N4 N 0.2551(2) 0.2193(2) 0.3402(6) 0.0265(19) Uani 1 1 d .
N5 N 0.2853(2) 0.2231(2) 0.4414(6) 0.0288(19) Uani 1 1 d .
N2 N 0.1767(2) 0.1298(2) 0.2007(6) 0.0264(19) Uani 1 1 d .
N3 N 0.1992(2) 0.2023(2) 0.1684(6) 0.0233(18) Uani 1 1 d .
C19 C 0.1685(2) 0.1905(3) 0.0866(8) 0.025(2) Uani 1 1 d .
C17 C 0.2484(3) 0.2484(3) 0.2579(8) 0.024(2) Uani 1 1 d .
C23 C 0.2152(3) 0.2390(3) 0.1580(8) 0.023(2) Uani 1 1 d .
C15 C 0.1542(3) 0.1489(3) 0.1130(8) 0.029(2) Uani 1 1 d .
C20 C 0.1519(3) 0.2165(3) -0.0123(8) 0.033(3) Uani 1 1 d .
H20 H 0.1300 0.2085 -0.0677 0.040 Uiso 1 1 calc R
C16 C 0.1169(3) 0.1330(3) 0.0395(9) 0.037(3) Uani 1 1 d .
H16A H 0.1171 0.1032 0.0395 0.056 Uiso 1 1 calc R
H16B H 0.1131 0.1429 -0.0461 0.056 Uiso 1 1 calc R
H16C H 0.0968 0.1427 0.0785 0.056 Uiso 1 1 calc R
C22 C 0.2005(3) 0.2662(3) 0.0577(8) 0.032(2) Uani 1 1 d .
H22 H 0.2121 0.2915 0.0485 0.038 Uiso 1 1 calc R
C21 C 0.1683(3) 0.2541(3) -0.0267(8) 0.034(3) Uani 1 1 d .
H21 H 0.1577 0.2715 -0.0932 0.041 Uiso 1 1 calc R
C18 C 0.2694(3) 0.2878(3) 0.2608(9) 0.033(2) Uani 1 1 d .
H18A H 0.2840 0.2922 0.3443 0.049 Uiso 1 1 calc R
H18B H 0.2520 0.3103 0.2386 0.049 Uiso 1 1 calc R
H18C H 0.2860 0.2864 0.2013 0.049 Uiso 1 1 calc R
C24 C 0.0307(3) 0.2789(3) -0.0433(8) 0.032(2) Uani 1 1 d .
C30 C 0.0208(2) 0.2429(3) 0.0336(8) 0.027(2) Uani 1 1 d .
C28 C 0.0596(3) 0.3080(4) -0.2043(9) 0.051(3) Uani 1 1 d .
H28 H 0.0724 0.3045 -0.2707 0.061 Uiso 1 1 calc R
C25 C 0.0211(3) 0.3183(3) -0.0101(9) 0.042(3) Uani 1 1 d .
H25 H 0.0077 0.3219 0.0545 0.050 Uiso 1 1 calc R
C29 C 0.0505(3) 0.2742(3) -0.1407(8) 0.034(3) Uani 1 1 d .
H29 H 0.0576 0.2479 -0.1627 0.041 Uiso 1 1 calc R
C27 C 0.0501(4) 0.3478(4) -0.1711(10) 0.054(3) Uani 1 1 d .
H27 H 0.0564 0.3708 -0.2149 0.065 Uiso 1 1 calc R
C26 C 0.0314(3) 0.3526(4) -0.0730(10) 0.051(3) Uani 1 1 d .
H26 H 0.0256 0.3790 -0.0484 0.061 Uiso 1 1 calc R
O3 O 0.01229(17) 0.24975(19) 0.1393(5) 0.0278(15) Uani 1 1 d .
N7 N 0.0144(2) 0.1743(2) 0.0707(6) 0.0258(19) Uani 1 1 d .
N8 N 0.0221(2) 0.2042(2) -0.0120(6) 0.0255(18) Uani 1 1 d .
N6 N 0.0000 0.1295(3) 0.2500 0.018(2) Uani 1 2 d S
C34 C 0.0046(3) 0.0658(3) 0.1426(9) 0.038(3) Uani 1 1 d .
H34 H 0.0071 0.0517 0.0693 0.046 Uiso 1 1 calc R
C33 C 0.0056(2) 0.1090(3) 0.1469(8) 0.025(2) Uani 1 1 d .
C32 C 0.0122(2) 0.1356(3) 0.0431(8) 0.027(2) Uani 1 1 d .
C31 C 0.0159(3) 0.1153(3) -0.0798(8) 0.035(3) Uani 1 1 d .
H30B H 0.0154 0.1361 -0.1438 0.053 Uiso 1 1 calc R
H30A H -0.0046 0.0963 -0.1056 0.053 Uiso 1 1 calc R
H30C H 0.0394 0.1004 -0.0685 0.053 Uiso 1 1 calc R
C35 C 0.0000 0.0445(5) 0.2500 0.039(4) Uani 1 2 d S
H35 H 0.0000 0.0156 0.2500 0.047 Uiso 1 2 calc SR
C36 C 0.1605(3) 0.1717(3) 0.4876(8) 0.024(2) Uani 1 1 d .
C41 C 0.0750(3) 0.1731(3) 0.6913(9) 0.029(2) Uani 1 1 d .
C37 C 0.0800(3) 0.1890(3) 0.4272(8) 0.024(2) Uani 1 1 d .
C40 C 0.1298(3) 0.2315(3) 0.6352(7) 0.025(2) Uani 1 1 d .
N14 N 0.0533(2) 0.1788(3) 0.7537(7) 0.038(2) Uani 1 1 d .
N9 N 0.1856(2) 0.1744(2) 0.4347(7) 0.0272(19) Uani 1 1 d .
N10 N 0.0555(2) 0.1976(2) 0.3459(7) 0.0248(18) Uani 1 1 d .
N12 N 0.1779(2) 0.1391(2) 0.8300(7) 0.030(2) Uani 1 1 d .
N13 N 0.1375(2) 0.2652(3) 0.6583(7) 0.033(2) Uani 1 1 d .
N11 N 0.0946(3) 0.0758(3) 0.5001(8) 0.043(2) Uani 1 1 d .
C39 C 0.1554(3) 0.1489(3) 0.7432(9) 0.027(2) Uani 1 1 d .
C38 C 0.1039(3) 0.1093(3) 0.5319(8) 0.031(2) Uani 1 1 d .
O8 O 0.09543(18) 0.0613(2) 0.2254(6) 0.0386(17) Uani 1 1 d .
O4 O 0.26496(18) 0.1380(2) 0.2181(6) 0.0408(18) Uani 1 1 d .
O12 O 0.2529(2) 0.1379(2) 0.9659(6) 0.0445(19) Uani 1 1 d .
O7 O 0.0668(2) 0.0168(2) 0.6500(6) 0.0469(19) Uani 1 1 d .

loop_
_atom_site_aniso_label
_atom_site_aniso_U_11
_atom_site_aniso_U_22
_atom_site_aniso_U_33
_atom_site_aniso_U_23
_atom_site_aniso_U_13
_atom_site_aniso_U_12
O11 0.050(6) 0.062(6) 0.119(8) -0.017(6) 0.010(5) -0.023(5)
C44 0.064(8) 0.044(7) 0.047(7) -0.011(6) 0.014(6) 0.005(6)
O5 0.102(9) 0.132(10) 0.110(9) 0.000(7) 0.028(7) 0.003(8)
C42 0.080(13) 0.38(4) 0.035(9) -0.014(13) -0.014(8) 0.053(17)
O6 0.35(3) 0.45(4) 0.129(13) -0.057(17) 0.064(15) -0.31(3)
O9 0.31(3) 0.24(3) 0.27(2) -0.007(19) 0.00(2) -0.06(2)
O10 0.177(18) 0.23(2) 0.29(2) 0.007(18) 0.020(17) -0.032(15)
C43 0.78(11) 0.32(5) 0.29(4) 0.05(4) -0.29(6) -0.31(6)
O13 2.0(2) 0.39(6) 0.51(7) -0.18(5) 0.19(10) 0.57(10)
O14 1.6(2) 0.27(5) 0.67(8) 0.22(5) -0.49(12) -0.37(8)
O15 0.67(8) 0.14(3) 1.18(13) 0.09(4) 0.38(8) 0.03(3)
O16 1.09(13) 0.103(18) 0.84(9) -0.13(3) 0.51(11) -0.02(3)
O17 2.0(2) 0.18(3) 0.42(4) 0.02(3) 0.73(9) 0.23(7)
O18 2.0(2) 0.20(3) 0.31(4) 0.12(3) 0.35(8) 0.30(7)
C45 0.32(4) 2.0(2) 2.0(2) 2.00(19) -0.42(7) -0.70(8)
Co1 0.0239(8) 0.0267(8) 0.0233(7) -0.0004(6) 0.0030(5) -0.0030(6)
Co2 0.0245(11) 0.0296(11) 0.0166(9) 0.000 0.0030(7) 0.000
Cr 0.0236(9) 0.0284(9) 0.0176(8) 0.0016(6) 0.0030(6) -0.0037(7)
C14 0.023(6) 0.029(6) 0.025(5) 0.007(4) 0.011(4) -0.003(5)
C1 0.038(7) 0.024(6) 0.042(6) -0.007(5) 0.015(5) 0.001(5)
C12 0.035(6) 0.042(7) 0.022(5) 0.001(5) -0.003(5) 0.003(5)
C7 0.038(7) 0.028(6) 0.037(6) -0.002(5) 0.013(5) 0.002(5)
C6 0.051(8) 0.045(7) 0.039(6) -0.008(5) 0.012(6) 0.000(6)
C13 0.022(6) 0.035(6) 0.026(5) 0.000(5) -0.004(4) -0.008(5)
C3 0.045(7) 0.038(7) 0.052(7) -0.006(6) 0.022(6) -0.008(5)
C11 0.039(7) 0.036(6) 0.032(6) 0.006(5) 0.000(5) -0.014(5)
C8 0.067(9) 0.046(8) 0.056(7) 0.027(6) -0.020(7) -0.023(7)
C10 0.036(7) 0.062(8) 0.032(6) -0.001(6) -0.016(5) -0.006(6)
C4 0.071(9) 0.033(7) 0.059(8) -0.008(6) 0.028(7) -0.003(6)
C2 0.041(7) 0.028(6) 0.039(6) -0.006(5) 0.015(5) -0.006(5)
C5 0.090(10) 0.035(7) 0.047(7) 0.006(6) 0.031(7) -0.001(7)
C9 0.077(10) 0.062(9) 0.085(10) 0.046(8) -0.046(8) -0.016(8)
O1 0.025(4) 0.032(4) 0.028(3) 0.004(3) -0.002(3) -0.006(3)
O2 0.030(4) 0.029(4) 0.040(4) 0.005(3) 0.000(3) -0.003(3)
N1 0.041(5) 0.026(5) 0.027(4) 0.004(4) 0.008(4) 0.002(4)
N4 0.026(5) 0.030(5) 0.022(4) 0.006(4) 0.000(4) -0.004(4)
N5 0.027(5) 0.034(5) 0.021(4) 0.011(4) -0.005(4) 0.002(4)
N2 0.030(5) 0.026(5) 0.023(4) -0.006(4) 0.006(4) 0.000(4)
N3 0.019(4) 0.034(5) 0.017(4) -0.006(3) 0.005(3) -0.008(4)
C19 0.021(5) 0.031(6) 0.024(5) -0.006(4) 0.009(4) -0.002(5)
C17 0.028(6) 0.022(5) 0.019(5) 0.002(4) 0.000(4) 0.000(4)
C23 0.031(6) 0.018(5) 0.021(5) -0.008(4) 0.009(4) -0.008(4)
C15 0.030(6) 0.034(6) 0.026(5) -0.006(5) 0.009(5) 0.000(5)
C20 0.027(6) 0.049(7) 0.022(5) -0.006(5) -0.001(4) 0.001(5)
C16 0.035(6) 0.041(7) 0.034(6) 0.000(5) 0.001(5) -0.008(5)
C22 0.036(6) 0.032(6) 0.027(5) 0.002(4) 0.001(5) -0.005(5)
C21 0.042(7) 0.038(7) 0.019(5) 0.003(4) -0.002(5) -0.001(5)
C18 0.029(6) 0.028(6) 0.036(6) 0.008(4) -0.006(5) -0.009(5)
C24 0.032(6) 0.033(6) 0.026(5) 0.005(5) -0.004(5) -0.005(5)
C30 0.019(5) 0.036(6) 0.023(5) 0.008(5) -0.003(4) -0.006(5)
C28 0.061(8) 0.063(9) 0.030(6) 0.010(6) 0.015(6) 0.001(7)
C25 0.040(7) 0.049(8) 0.036(6) 0.008(5) 0.011(5) 0.003(6)
C29 0.044(7) 0.035(6) 0.027(5) 0.012(5) 0.013(5) -0.002(5)
C27 0.070(9) 0.045(8) 0.050(7) 0.019(6) 0.015(7) 0.013(6)
C26 0.055(8) 0.047(8) 0.053(7) 0.011(6) 0.018(6) 0.003(6)
O3 0.036(4) 0.032(4) 0.016(3) 0.002(3) 0.005(3) 0.001(3)
N7 0.027(5) 0.031(5) 0.017(4) 0.002(4) -0.001(3) 0.001(4)
N8 0.023(5) 0.027(5) 0.024(4) 0.000(4) 0.000(3) -0.003(4)
N6 0.004(5) 0.033(7) 0.016(5) 0.000 -0.003(4) 0.000
C34 0.037(7) 0.046(7) 0.035(6) -0.009(5) 0.017(5) 0.006(5)
C33 0.018(5) 0.037(6) 0.020(5) -0.003(4) 0.000(4) 0.003(4)
C32 0.018(5) 0.042(7) 0.021(5) -0.004(5) 0.002(4) 0.001(5)
C31 0.039(7) 0.042(7) 0.027(5) -0.012(5) 0.014(5) -0.002(5)
C35 0.033(9) 0.034(9) 0.048(9) 0.000 0.005(7) 0.000
C36 0.021(6) 0.022(6) 0.025(5) 0.004(4) -0.006(4) 0.001(4)
C41 0.024(6) 0.032(6) 0.030(5) 0.002(4) 0.006(5) -0.007(5)
C37 0.025(6) 0.020(5) 0.029(5) 0.001(4) 0.007(5) 0.000(4)
C40 0.026(6) 0.038(7) 0.011(5) 0.002(4) 0.002(4) 0.000(5)
N14 0.039(6) 0.049(6) 0.029(5) 0.001(4) 0.014(4) -0.009(4)
N9 0.030(5) 0.029(5) 0.019(4) -0.003(3) -0.003(4) -0.005(4)
N10 0.020(4) 0.030(5) 0.024(4) -0.002(4) 0.002(4) -0.002(4)
N12 0.036(5) 0.025(5) 0.028(4) 0.002(4) 0.003(4) 0.002(4)
N13 0.035(5) 0.036(6) 0.027(5) 0.005(4) 0.001(4) -0.006(4)
N11 0.050(6) 0.039(6) 0.042(5) 0.002(4) 0.011(4) -0.011(5)
C39 0.026(6) 0.021(6) 0.035(6) -0.003(4) 0.009(5) -0.002(4)
C38 0.036(6) 0.034(7) 0.022(5) 0.000(5) 0.005(4) -0.009(5)
O8 0.033(4) 0.035(4) 0.048(4) -0.004(3) 0.009(3) -0.012(3)
O4 0.029(4) 0.058(5) 0.037(4) -0.013(3) 0.009(3) 0.004(4)
O12 0.041(5) 0.055(5) 0.036(4) 0.012(3) 0.005(3) -0.005(4)
O7 0.057(5) 0.036(5) 0.048(4) 0.000(4) 0.011(4) 0.002(4)

loop_
_atom_type_symbol
_atom_type_description
_atom_type_scat_dispersion_real
_atom_type_scat_dispersion_imag
_atom_type_scat_source
C C 0.0031 0.0016 'International Tables Vol C Tables 4.2.6.8 and 6.1.1.4'
H H 0.0000 0.0000 'International Tables Vol C Tables 4.2.6.8 and 6.1.1.4'
N N 0.0061 0.0033 'International Tables Vol C Tables 4.2.6.8 and 6.1.1.4'
O O 0.0109 0.0061 'International Tables Vol C Tables 4.2.6.8 and 6.1.1.4'
Cr Cr 0.3210 0.6240 'International Tables Vol C Tables 4.2.6.8 and 6.1.1.4'
Co Co 0.3490 0.9720 'International Tables Vol C Tables 4.2.6.8 and 6.1.1.4'

loop_
_geom_angle_atom_site_label_1
_geom_angle_atom_site_label_2
_geom_angle_atom_site_label_3
_geom_angle
_geom_angle_site_symmetry_1
_geom_angle_site_symmetry_3
N9 Co1 O4 171.8(3) . .
N9 Co1 O2 87.8(3) . .
O4 Co1 O2 84.1(3) . .
N9 Co1 N4 98.6(3) . .
O4 Co1 N4 87.9(3) . .
O2 Co1 N4 147.0(3) . .
N9 Co1 N3 94.2(3) . .
O4 Co1 N3 92.7(3) . .
O2 Co1 N3 141.6(3) . .
N4 Co1 N3 70.6(3) . .
N9 Co1 N2 83.8(3) . .
O4 Co1 N2 94.3(3) . .
O2 Co1 N2 72.0(3) . .
N4 Co1 N2 140.7(3) . .
N3 Co1 N2 70.2(3) . .
N9 Co1 O1 89.4(2) . .
O4 Co1 O1 88.0(2) . .
O2 Co1 O1 77.0(2) . .
N4 Co1 O1 70.8(2) . .
N3 Co1 O1 141.3(3) . .
N2 Co1 O1 148.4(3) . .
N10 Co2 N10 179.5(4) . 2
N10 Co2 O3 90.3(3) . 2
N10 Co2 O3 89.3(3) 2 2
N10 Co2 O3 89.3(3) . .
N10 Co2 O3 90.3(3) 2 .
O3 Co2 O3 77.2(3) 2 .
N10 Co2 N6 90.3(2) . .
N10 Co2 N6 90.3(2) 2 .
O3 Co2 N6 141.39(16) 2 .
O3 Co2 N6 141.39(16) . .
N10 Co2 N7 93.8(3) . .
N10 Co2 N7 86.3(3) 2 .
O3 Co2 N7 147.9(3) 2 .
O3 Co2 N7 71.0(2) . .
N6 Co2 N7 70.5(2) . .
N10 Co2 N7 86.3(3) . 2
N10 Co2 N7 93.8(3) 2 2
O3 Co2 N7 71.0(2) 2 2
O3 Co2 N7 147.9(3) . 2
N6 Co2 N7 70.5(2) . 2
N7 Co2 N7 141.0(4) . 2
C36 Cr C38 92.7(4) . .
C36 Cr C39 89.3(3) . .
C38 Cr C39 90.8(4) . .
C36 Cr C37 89.9(3) . .
C38 Cr C37 88.1(4) . .
C39 Cr C37 178.7(4) . .
C36 Cr C41 174.6(4) . .
C38 Cr C41 92.7(4) . .
C39 Cr C41 90.9(4) . .
C37 Cr C41 89.9(4) . .
C36 Cr C40 87.3(3) . .
C38 Cr C40 177.5(4) . .
C39 Cr C40 91.7(3) . .
C37 Cr C40 89.4(3) . .
C41 Cr C40 87.2(4) . .
O1 C14 N5 120.2(8) . .
O1 C14 C13 121.5(8) . .
N5 C14 C13 118.4(8) . .
C2 C1 C6 120.1(9) . .
C2 C1 C7 123.2(9) . .
C6 C1 C7 116.4(9) . .
C13 C12 C11 121.6(9) . .
O2 C7 N1 122.7(9) . .
O2 C7 C1 120.8(9) . .
N1 C7 C1 116.5(9) . .
C1 C6 C5 118.8(10) . .
C12 C13 C8 118.1(9) . .
C12 C13 C14 123.8(9) . .
C8 C13 C14 118.0(9) . .
C4 C3 C2 119.5(10) . .
C10 C11 C12 119.1(9) . .
C13 C8 C9 120.8(10) . .
C9 C10 C11 120.8(9) . .
C3 C4 C5 120.4(11) . .
C1 C2 C3 121.3(10) . .
C4 C5 C6 119.9(11) . .
C10 C9 C8 119.4(11) . .
C14 O1 Co1 118.8(6) . .
C7 O2 Co1 117.3(6) . .
C7 N1 N2 111.3(8) . .
C17 N4 N5 119.4(7) . .
C17 N4 Co1 123.4(6) . .
N5 N4 Co1 116.9(5) . .
C14 N5 N4 113.3(7) . .
C15 N2 N1 121.1(8) . .
C15 N2 Co1 122.4(7) . .
N1 N2 Co1 115.4(5) . .
C23 N3 C19 121.2(8) . .
C23 N3 Co1 118.8(6) . .
C19 N3 Co1 120.0(6) . .
N3 C19 C20 120.7(9) . .
N3 C19 C15 114.0(8) . .
C20 C19 C15 125.2(8) . .
N4 C17 C18 126.0(8) . .
N4 C17 C23 111.6(8) . .
C18 C17 C23 122.3(8) . .
N3 C23 C22 120.8(8) . .
N3 C23 C17 115.3(8) . .
C22 C23 C17 123.9(8) . .
N2 C15 C19 112.4(8) . .
N2 C15 C16 126.6(9) . .
C19 C15 C16 120.9(8) . .
C21 C20 C19 119.3(9) . .
C21 C22 C23 118.0(9) . .
C20 C21 C22 120.0(9) . .
C25 C24 C29 119.1(9) . .
C25 C24 C30 117.8(9) . .
C29 C24 C30 123.0(9) . .
O3 C30 N8 121.7(8) . .
O3 C30 C24 119.3(9) . .
N8 C30 C24 119.0(8) . .
C29 C28 C27 120.8(10) . .
C24 C25 C26 120.1(10) . .
C28 C29 C24 120.3(10) . .
C26 C27 C28 119.0(11) . .
C27 C26 C25 120.6(11) . .
C30 O3 Co2 118.4(6) . .
C32 N7 N8 122.9(7) . .
C32 N7 Co2 120.9(6) . .
N8 N7 Co2 116.0(5) . .
C30 N8 N7 112.9(7) . .
C33 N6 C33 120.9(11) . 2
C33 N6 Co2 119.6(6) . .
C33 N6 Co2 119.6(6) 2 .
C35 C34 C33 118.4(9) . .
N6 C33 C34 121.0(9) . .
N6 C33 C32 114.6(8) . .
C34 C33 C32 124.5(8) . .
N7 C32 C33 113.8(8) . .
N7 C32 C31 128.0(9) . .
C33 C32 C31 118.1(9) . .
C34 C35 C34 120.3(14) . 2
N9 C36 Cr 177.0(8) . .
N14 C41 Cr 173.2(9) . .
N10 C37 Cr 171.1(8) . .
N13 C40 Cr 177.0(8) . .
C36 N9 Co1 162.1(7) . .
C37 N10 Co2 154.8(7) . .
N12 C39 Cr 176.3(8) . .
N11 C38 Cr 177.0(9) . .

loop_
_geom_bond_atom_site_label_1
_geom_bond_atom_site_label_2
_geom_bond_distance
_geom_bond_site_symmetry_2
O11 C45 1.41(2) .
C44 O7 1.446(12) .
O5 C42 1.492(13) .
O6 C43 1.578(18) .
Co1 N9 2.089(9) .
Co1 O4 2.124(6) .
Co1 O2 2.150(6) .
Co1 N4 2.175(8) .
Co1 N3 2.188(7) .
Co1 N2 2.196(7) .
Co1 O1 2.204(6) .
Co2 N10 2.069(8) .
Co2 N10 2.069(8) 2
Co2 O3 2.165(6) 2
Co2 O3 2.165(6) .
Co2 N6 2.186(10) .
Co2 N7 2.223(7) .
Co2 N7 2.223(7) 2
Cr C36 2.047(11) .
Cr C38 2.062(11) .
Cr C39 2.063(10) .
Cr C37 2.066(9) .
Cr C41 2.079(10) .
Cr C40 2.092(11) .
C14 O1 1.225(10) .
C14 N5 1.362(11) .
C14 C13 1.471(12) .
C1 C2 1.377(13) .
C1 C6 1.398(13) .
C1 C7 1.490(13) .
C12 C13 1.364(13) .
C12 C11 1.400(13) .
C7 O2 1.237(11) .
C7 N1 1.366(12) .
C6 C5 1.416(14) .
C13 C8 1.384(13) .
C3 C4 1.379(14) .
C3 C2 1.390(14) .
C11 C10 1.366(14) .
C8 C9 1.403(15) .
C10 C9 1.361(15) .
C4 C5 1.396(15) .
N1 N2 1.393(10) .
N4 C17 1.282(11) .
N4 N5 1.390(9) .
N2 C15 1.279(11) .
N3 C23 1.332(11) .
N3 C19 1.330(11) .
C19 C20 1.395(13) .
C19 C15 1.483(13) .
C17 C18 1.476(12) .
C17 C23 1.478(12) .
C23 C22 1.414(12) .
C15 C16 1.514(13) .
C20 C21 1.371(13) .
C22 C21 1.386(12) .
C24 C25 1.384(14) .
C24 C29 1.389(13) .
C24 C30 1.508(13) .
C30 O3 1.256(10) .
C30 N8 1.345(11) .
C28 C29 1.361(14) .
C28 C27 1.393(15) .
C25 C26 1.383(14) .
C27 C26 1.370(15) .
N7 C32 1.281(11) .
N7 N8 1.379(10) .
N6 C33 1.341(10) .
N6 C33 1.341(10) 2
C34 C35 1.385(12) .
C34 C33 1.392(13) .
C33 C32 1.466(12) .
C32 C31 1.507(12) .
C35 C34 1.385(12) 2
C36 N9 1.164(11) .
C41 N14 1.145(11) .
C37 N10 1.151(10) .
C40 N13 1.140(11) .
N12 C39 1.156(11) .
N11 C38 1.160(11) .
